data_2014039
loop_
_publ_author_name
'You, Zhong-Lu'
'Zhu, Hai-Liang'
'Liu, Wei-Sheng'

_publ_section_title
;
 <i>catena</i>-Poly[[silver(I)-\m-hexane-1,6-diamine-\k^2^<i>N</i>:<i>N</i>']
 cinnamate dihydrate]
;
_journal_issue 6
_journal_name_full 'Acta Crystallographica Section C'
_journal_page_first m231
_journal_page_last m232
_journal_paper_doi 10.1107/S0108270104007802
_journal_volume 60
_journal_year 2004
_chemical_formula_iupac '[Ag (C6 H16 N2)] (C9 H7 O2), 2H2 O'
_chemical_formula_moiety 'C6 H16 Ag N2, C9 H7 O2, 2H2 O'
_chemical_formula_sum 'C15 H27 Ag N2 O4'
_chemical_formula_weight 407.26
_chemical_name_systematic
;
1,6-Diaminohexanesilver(I) cinnamate dihydrate
;
_space_group_IT_number 14
_symmetry_cell_setting monoclinic
_symmetry_space_group_name_Hall '-P 2yn'
_symmetry_space_group_name_H-M 'P 1 21/n 1'
_atom_sites_solution_hydrogens geom
_atom_sites_solution_primary direct
_atom_sites_solution_secondary difmap
_audit_creation_method SHELXL-97
_cell_angle_alpha 90.00
_cell_angle_beta 106.82(3)
_cell_angle_gamma 90.00
_cell_formula_units_Z 4
_cell_length_a 7.2720(10)
_cell_length_b 23.070(5)
_cell_length_c 10.753(2)
_cell_measurement_reflns_used 7511
_cell_measurement_temperature 293(2)
_cell_measurement_theta_max 25.50
_cell_measurement_theta_min 2.82
_cell_volume 1726.8(6)
_computing_cell_refinement SMART
_computing_data_collection 'SMART (Siemens, 1996)'
_computing_data_reduction 'SAINT (Siemens, 1996)'
_computing_molecular_graphics 'SHELXTL (Sheldrick, 1997b)'
_computing_publication_material SHELXTL
_computing_structure_refinement 'SHELXL97 (Sheldrick, 1997a)'
_computing_structure_solution 'SHELXS97 (Sheldrick, 1997a)'
_diffrn_ambient_temperature 293(2)
_diffrn_measured_fraction_theta_full 0.999
_diffrn_measured_fraction_theta_max 0.999
_diffrn_measurement_device_type 'Bruker CCD area-detector'
_diffrn_measurement_method '\f and \w scans'
_diffrn_radiation_monochromator graphite
_diffrn_radiation_source 'fine-focus sealed tube'
_diffrn_radiation_type MoK\a
_diffrn_radiation_wavelength 0.71073
_diffrn_reflns_av_R_equivalents 0.0351
_diffrn_reflns_av_sigmaI/netI 0.0536
_diffrn_reflns_limit_h_max 8
_diffrn_reflns_limit_h_min -6
_diffrn_reflns_limit_k_max 26
_diffrn_reflns_limit_k_min -28
_diffrn_reflns_limit_l_max 13
_diffrn_reflns_limit_l_min -13
_diffrn_reflns_number 7641
_diffrn_reflns_theta_full 25.99
_diffrn_reflns_theta_max 25.99
_diffrn_reflns_theta_min 1.77
_diffrn_standards_decay_% 0
_diffrn_standards_interval_count 0
_diffrn_standards_interval_time 0
_diffrn_standards_number 0
_exptl_absorpt_coefficient_mu 1.186
_exptl_absorpt_correction_T_max 0.798
_exptl_absorpt_correction_T_min 0.641
_exptl_absorpt_correction_type multi-scan
_exptl_absorpt_process_details '(SADABS; Sheldrick, 1996)'
_exptl_crystal_colour colorless
_exptl_crystal_density_diffrn 1.567
_exptl_crystal_density_method 'not measured'
_exptl_crystal_description block
_exptl_crystal_F_000 840
_exptl_crystal_size_max 0.45
_exptl_crystal_size_mid 0.32
_exptl_crystal_size_min 0.19
_refine_diff_density_max 0.699
_refine_diff_density_min -0.566
_refine_ls_extinction_method none
_refine_ls_goodness_of_fit_ref 1.130
_refine_ls_hydrogen_treatment constr
_refine_ls_matrix_type full
_refine_ls_number_parameters 199
_refine_ls_number_reflns 3381
_refine_ls_number_restraints 0
_refine_ls_restrained_S_all 1.130
_refine_ls_R_factor_all 0.0633
_refine_ls_R_factor_gt 0.0486
_refine_ls_shift/su_max 0.000
_refine_ls_shift/su_mean 0.000
_refine_ls_structure_factor_coef Fsqd
_refine_ls_weighting_details 'calc w=1/[\s^2^(Fo^2^)+(0.0361P)^2^] where P=(Fo^2^+2Fc^2^)/3'
_refine_ls_weighting_scheme calc
_refine_ls_wR_factor_gt 0.0916
_refine_ls_wR_factor_ref 0.0965
_reflns_number_gt 2800
_reflns_number_total 3381
_reflns_threshold_expression I>2\s(I)
_cod_data_source_file na1655.cif
_cod_data_source_block I
_cod_original_cell_volume 1726.8(5)
_cod_original_sg_symbol_H-M 'P 21/n'
_cod_original_formula_sum 'C15 H27 Ag1 N2 O4'
_cod_database_code 2014039
_cod_database_fobs_code 2014039

loop_
_symmetry_equiv_pos_as_xyz
'x, y, z'
'-x+1/2, y+1/2, -z+1/2'
'-x, -y, -z'
'x-1/2, -y-1/2, z-1/2'

loop_
_atom_site_label
_atom_site_fract_x
_atom_site_fract_y
_atom_site_fract_z
_atom_site_U_iso_or_equiv
_atom_site_adp_type
_atom_site_calc_flag
_atom_site_refinement_flags
_atom_site_occupancy
_atom_site_disorder_assembly
_atom_site_disorder_group
_atom_site_type_symbol
Ag1 0.04626(5) 0.062053(14) 0.86671(3) 0.03132(13) Uani d . 1 . . Ag
N1 0.1666(5) 0.07435(13) 1.0708(3) 0.0268(9) Uani d . 1 . . N
H1A 0.2259 0.0414 1.1054 0.080 Uiso d R 1 . . H
H1B 0.0699 0.0806 1.1059 0.080 Uiso d R 1 . . H
N2 0.4503(5) 0.44706(14) 1.1584(3) 0.0299(9) Uani d . 1 . . N
H2A 0.3900 0.4814 1.1392 0.080 Uiso d R 1 . . H
H2B 0.5544 0.4481 1.1292 0.080 Uiso d R 1 . . H
C1 0.3066(6) 0.12324(17) 1.1101(4) 0.0283(10) Uani d . 1 . . C
H1C 0.4138 0.1161 1.0771 0.080 Uiso d R 1 . . H
H1D 0.3539 0.1250 1.2031 0.080 Uiso d R 1 . . H
C2 0.2151(6) 0.18121(16) 1.0582(4) 0.0250(10) Uani d . 1 . . C
H2C 0.1004 0.1866 1.0840 0.080 Uiso d R 1 . . H
H2D 0.1794 0.1807 0.9650 0.080 Uiso d R 1 . . H
C3 0.3512(6) 0.23214(17) 1.1083(4) 0.0263(10) Uani d . 1 . . C
H3A 0.4604 0.2283 1.0758 0.080 Uiso d R 1 . . H
H3B 0.3965 0.2301 1.2014 0.080 Uiso d R 1 . . H
C4 0.2585(6) 0.29155(16) 1.0687(4) 0.0268(10) Uani d . 1 . . C
H4A 0.1451 0.2948 1.0968 0.080 Uiso d R 1 . . H
H4B 0.2207 0.2949 0.9758 0.080 Uiso d R 1 . . H
C5 0.3958(6) 0.34066(17) 1.1280(4) 0.0278(10) Uani d . 1 . . C
H5A 0.5130 0.3351 1.1053 0.080 Uiso d R 1 . . H
H5B 0.4263 0.3384 1.2209 0.080 Uiso d R 1 . . H
C6 0.3190(6) 0.40092(17) 1.0852(4) 0.0273(10) Uani d . 1 . . C
H6A 0.3032 0.4052 0.9939 0.080 Uiso d R 1 . . H
H6B 0.1952 0.4054 1.0991 0.080 Uiso d R 1 . . H
O1W 0.1748(5) 0.54549(12) 1.0900(3) 0.0413(9) Uani d . 1 . . O
H1WA 0.1471 0.5416 1.0090 0.080 Uiso d R 1 . . H
H1WB 0.0914 0.5275 1.1168 0.080 Uiso d R 1 . . H
O1 -0.1245(5) 0.53418(13) 0.6273(3) 0.0427(9) Uani d . 1 . . O
O2 0.1022(5) 0.52311(12) 0.8169(3) 0.0346(8) Uani d . 1 . . O
C7 0.0018(7) 0.55364(17) 0.7232(4) 0.0291(10) Uani d . 1 . . C
C8 0.0388(6) 0.61797(17) 0.7326(4) 0.0263(10) Uani d . 1 . . C
H8A 0.1494 0.6319 0.7985 0.080 Uiso d R 1 . . H
C9 -0.0739(6) 0.65637(18) 0.6542(4) 0.0269(10) Uani d . 1 . . C
H9A -0.1791 0.6410 0.5863 0.080 Uiso d R 1 . . H
C10 -0.0546(6) 0.71985(18) 0.6600(4) 0.0240(10) Uani d . 1 . . C
C11 -0.2105(7) 0.75411(18) 0.5925(4) 0.0303(11) Uani d . 1 . . C
H11A -0.3268 0.7358 0.5422 0.080 Uiso d R 1 . . H
C15 0.1117(6) 0.74837(17) 0.7318(4) 0.0273(10) Uani d . 1 . . C
H15A 0.2208 0.7259 0.7789 0.080 Uiso d R 1 . . H
C12 -0.2001(7) 0.81427(19) 0.5976(4) 0.0310(10) Uani d . 1 . . C
H12A -0.3083 0.8370 0.5500 0.080 Uiso d R 1 . . H
C13 -0.0350(7) 0.84164(19) 0.6698(4) 0.0301(11) Uani d . 1 . . C
H13A -0.0287 0.8832 0.6740 0.080 Uiso d R 1 . . H
C14 0.1223(7) 0.80829(18) 0.7368(4) 0.0311(11) Uani d . 1 . . C
H14A 0.2383 0.8269 0.7865 0.080 Uiso d R 1 . . H
O2W 0.2742(5) 0.44786(12) 0.6404(3) 0.0412(8) Uani d . 1 . . O
H2WA 0.2141 0.4672 0.6845 0.080 Uiso d R 1 . . H
H2WB 0.2195 0.4535 0.5614 0.080 Uiso d R 1 . . H

loop_
_atom_site_aniso_label
_atom_site_aniso_U_11
_atom_site_aniso_U_22
_atom_site_aniso_U_33
_atom_site_aniso_U_12
_atom_site_aniso_U_13
_atom_site_aniso_U_23
Ag1 0.0352(2) 0.02271(19) 0.0318(2) 0.00008(17) 0.00294(15) 0.00089(15)
N1 0.033(2) 0.0165(18) 0.0300(19) -0.0005(16) 0.0069(17) 0.0008(14)
N2 0.035(2) 0.0159(19) 0.039(2) 0.0011(16) 0.0095(19) 0.0037(15)
C1 0.028(3) 0.027(2) 0.030(2) 0.004(2) 0.007(2) -0.0002(18)
C2 0.025(2) 0.019(2) 0.028(2) -0.0037(19) 0.0034(19) 0.0009(17)
C3 0.026(3) 0.027(2) 0.024(2) -0.001(2) 0.0049(19) -0.0022(18)
C4 0.028(3) 0.025(2) 0.026(2) 0.000(2) 0.006(2) -0.0011(18)
C5 0.030(3) 0.024(2) 0.028(2) 0.001(2) 0.006(2) -0.0007(18)
C6 0.029(3) 0.024(2) 0.028(2) -0.001(2) 0.007(2) 0.0017(19)
O1W 0.042(2) 0.0292(17) 0.0457(19) -0.0035(15) 0.0010(17) -0.0001(14)
O1 0.057(2) 0.0271(17) 0.0360(18) -0.0122(17) 0.0004(18) -0.0027(14)
O2 0.039(2) 0.0270(16) 0.0368(18) 0.0036(15) 0.0089(16) 0.0058(14)
C7 0.032(3) 0.023(2) 0.036(2) 0.000(2) 0.016(2) 0.001(2)
C8 0.025(3) 0.025(2) 0.028(2) -0.005(2) 0.007(2) -0.0023(18)
C9 0.028(3) 0.025(2) 0.028(2) -0.005(2) 0.007(2) -0.0039(18)
C10 0.027(3) 0.029(2) 0.019(2) -0.003(2) 0.011(2) -0.0022(17)
C11 0.032(3) 0.033(3) 0.025(2) -0.003(2) 0.007(2) -0.001(2)
C15 0.025(3) 0.028(2) 0.028(2) 0.002(2) 0.007(2) 0.0006(18)
C12 0.034(3) 0.032(2) 0.029(2) 0.002(2) 0.011(2) 0.001(2)
C13 0.043(3) 0.022(2) 0.030(2) 0.005(2) 0.018(2) 0.0012(18)
C14 0.034(3) 0.026(2) 0.034(2) -0.002(2) 0.011(2) -0.003(2)
O2W 0.041(2) 0.0346(18) 0.047(2) 0.0061(16) 0.0112(17) 0.0024(15)

loop_
_atom_type_symbol
_atom_type_description
_atom_type_scat_dispersion_real
_atom_type_scat_dispersion_imag
_atom_type_scat_source
C C 0.0033 0.0016 'International Tables Vol C Tables 4.2.6.8 and 6.1.1.4'
H H 0.0000 0.0000 'International Tables Vol C Tables 4.2.6.8 and 6.1.1.4'
N N 0.0061 0.0033 'International Tables Vol C Tables 4.2.6.8 and 6.1.1.4'
O O 0.0106 0.0060 'International Tables Vol C Tables 4.2.6.8 and 6.1.1.4'
Ag Ag -0.8971 1.1015 'International Tables Vol C Tables 4.2.6.8 and 6.1.1.4'

loop_
_geom_angle_atom_site_label_1
_geom_angle_atom_site_label_2
_geom_angle_atom_site_label_3
_geom_angle_site_symmetry_1
_geom_angle_site_symmetry_3
_geom_angle
N1 Ag1 N2 . 4_565 174.47(14)
C1 N1 Ag1 . . 115.7(2)
C1 N1 H1A . . 108.4
Ag1 N1 H1A . . 108.5
C1 N1 H1B . . 108.2
Ag1 N1 H1B . . 108.3
H1A N1 H1B . . 107.5
C6 N2 Ag1 . 4_666 116.4(2)
C6 N2 H2A . . 108.2
Ag1 N2 H2A 4_666 . 108.3
C6 N2 H2B . . 108.0
Ag1 N2 H2B 4_666 . 108.3
H2A N2 H2B . . 107.4
N1 C1 C2 . . 111.6(3)
N1 C1 H1C . . 109.0
C2 C1 H1C . . 109.3
N1 C1 H1D . . 109.6
C2 C1 H1D . . 109.3
H1C C1 H1D . . 107.9
C1 C2 C3 . . 112.0(3)
C1 C2 H2C . . 109.3
C3 C2 H2C . . 109.1
C1 C2 H2D . . 109.2
C3 C2 H2D . . 109.2
H2C C2 H2D . . 107.9
C2 C3 C4 . . 113.7(3)
C2 C3 H3A . . 108.7
C4 C3 H3A . . 108.9
C2 C3 H3B . . 108.8
C4 C3 H3B . . 108.9
H3A C3 H3B . . 107.7
C5 C4 C3 . . 111.5(3)
C5 C4 H4A . . 109.2
C3 C4 H4A . . 109.4
C5 C4 H4B . . 109.3
C3 C4 H4B . . 109.4
H4A C4 H4B . . 108.0
C6 C5 C4 . . 114.5(3)
C6 C5 H5A . . 108.7
C4 C5 H5A . . 108.5
C6 C5 H5B . . 108.6
C4 C5 H5B . . 108.7
H5A C5 H5B . . 107.6
N2 C6 C5 . . 111.7(3)
N2 C6 H6A . . 109.6
C5 C6 H6A . . 109.2
N2 C6 H6B . . 109.1
C5 C6 H6B . . 109.3
H6A C6 H6B . . 107.9
H1WA O1W H1WB . . 108.6
O1 C7 O2 . . 124.9(4)
O1 C7 C8 . . 118.9(4)
O2 C7 C8 . . 116.2(4)
C9 C8 C7 . . 123.3(4)
C9 C8 H8A . . 118.4
C7 C8 H8A . . 118.3
C8 C9 C10 . . 127.1(4)
C8 C9 H9A . . 116.5
C10 C9 H9A . . 116.5
C15 C10 C11 . . 117.5(4)
C15 C10 C9 . . 123.3(4)
C11 C10 C9 . . 119.1(4)
C12 C11 C10 . . 121.1(4)
C12 C11 H11A . . 119.4
C10 C11 H11A . . 119.5
C14 C15 C10 . . 121.4(4)
C14 C15 H15A . . 119.3
C10 C15 H15A . . 119.3
C13 C12 C11 . . 120.5(4)
C13 C12 H12A . . 119.7
C11 C12 H12A . . 119.8
C12 C13 C14 . . 119.3(4)
C12 C13 H13A . . 120.3
C14 C13 H13A . . 120.4
C15 C14 C13 . . 120.2(4)
C15 C14 H14A . . 119.9
C13 C14 H14A . . 119.9
H2WA O2W H2WB . . 108.2

loop_
_geom_bond_atom_site_label_1
_geom_bond_atom_site_label_2
_geom_bond_site_symmetry_2
_geom_bond_distance
_geom_bond_publ_flag
Ag1 N1 . 2.133(3) ?
Ag1 N2 4_565 2.155(3) ?
N1 C1 . 1.496(5) ?
N1 H1A . 0.9001 ?
N1 H1B . 0.9000 ?
N2 C6 . 1.493(5) ?
N2 Ag1 4_666 2.155(3) ?
N2 H2A . 0.9000 ?
N2 H2B . 0.9000 ?
C1 C2 . 1.525(5) ?
C1 H1C . 0.9600 ?
C1 H1D . 0.9600 ?
C2 C3 . 1.530(5) ?
C2 H2C . 0.9600 ?
C2 H2D . 0.9601 ?
C3 C4 . 1.532(5) ?
C3 H3A . 0.9600 ?
C3 H3B . 0.9600 ?
C4 C5 . 1.523(5) ?
C4 H4A . 0.9601 ?
C4 H4B . 0.9600 ?
C5 C6 . 1.519(5) ?
C5 H5A . 0.9600 ?
C5 H5B . 0.9601 ?
C6 H6A . 0.9601 ?
C6 H6B . 0.9600 ?
O1W H1WA . 0.8401 ?
O1W H1WB . 0.8504 ?
O1 C7 . 1.249(5) ?
O2 C7 . 1.272(5) ?
C7 C8 . 1.507(5) ?
C8 C9 . 1.330(5) ?
C8 H8A . 0.9602 ?
C9 C10 . 1.471(5) ?
C9 H9A . 0.9600 ?
C10 C15 . 1.397(6) ?
C10 C11 . 1.401(5) ?
C11 C12 . 1.390(6) ?
C11 H11A . 0.9600 ?
C15 C14 . 1.385(5) ?
C15 H15A . 0.9599 ?
C12 C13 . 1.379(6) ?
C12 H12A . 0.9600 ?
C13 C14 . 1.394(6) ?
C13 H13A . 0.9599 ?
C14 H14A . 0.9601 ?
O2W H2WA . 0.8569 ?
O2W H2WB . 0.8373 ?

loop_
_geom_hbond_atom_site_label_D
_geom_hbond_atom_site_label_H
_geom_hbond_atom_site_label_A
_geom_hbond_site_symmetry_A
_geom_hbond_distance_DH
_geom_hbond_distance_HA
_geom_hbond_distance_DA
_geom_hbond_angle_DHA
N1 H1A O1 4_666 0.90 2.03 2.901(4) 161
N1 H1B O2W 4_566 0.90 2.38 3.194(5) 150
N2 H2B O2 3_667 0.90 2.48 3.261(5) 144
O1W H1WB O2 3_567 0.85 2.11 2.955(5) 175
O2W H2WB O1 3_566 0.84 1.97 2.798(4) 172
N2 H2A O1W . 0.90 2.11 2.977(5) 162
O1W H1WA O2 . 0.84 2.04 2.876(4) 172
O2W H2WA O2 . 0.86 2.24 3.091(4) 171

loop_
_geom_torsion_atom_site_label_1
_geom_torsion_atom_site_label_2
_geom_torsion_atom_site_label_3
_geom_torsion_atom_site_label_4
_geom_torsion_site_symmetry_1
_geom_torsion
N2 Ag1 N1 C1 4_565 29.9(14)
Ag1 N1 C1 C2 . 59.5(4)
N1 C1 C2 C3 . 174.6(3)
C1 C2 C3 C4 . -174.6(3)
C2 C3 C4 C5 . 176.5(3)
C3 C4 C5 C6 . 175.8(4)
Ag1 N2 C6 C5 4_666 -48.8(4)
C4 C5 C6 N2 . 173.2(3)
O1 C7 C8 C9 . 10.1(7)
O2 C7 C8 C9 . -168.9(4)
C7 C8 C9 C10 . 176.8(4)
C8 C9 C10 C15 . 15.1(7)
C8 C9 C10 C11 . -163.8(4)
C15 C10 C11 C12 . -0.4(6)
C9 C10 C11 C12 . 178.6(4)
C11 C10 C15 C14 . 0.3(6)
C9 C10 C15 C14 . -178.7(4)
C10 C11 C12 C13 . -0.1(6)
C11 C12 C13 C14 . 0.6(6)
C10 C15 C14 C13 . 0.3(6)
C12 C13 C14 C15 . -0.7(6)
